data_7030922
loop_
_publ_author_name
'Seven, Omer'
'Popp, Sebastian'
'Bolte, Michael'
'Lerner, Hans-Wolfram'
'Wagner, Matthias'

_publ_section_title
;
 Synthesis and characterisation of the complete series of B-N analogues of
 triptycene.
;
_journal_issue 22
_journal_name_full 'Dalton transactions (Cambridge, England : 2003)'
_journal_page_first 8241
_journal_page_last 8253
_journal_paper_doi 10.1039/c4dt00442f
_journal_volume 43
_journal_year 2014
_chemical_formula_moiety 'C15 H14 B2 Br N6, Br C H2 Cl2'
_chemical_formula_sum 'C16 H16 B2 Br2 Cl2 N6'
_chemical_formula_weight 544.69
_chemical_name_systematic ?
_space_group_crystal_system orthorhombic
_space_group_IT_number 62
_space_group_name_Hall '-P 2ac 2n'
_space_group_name_H-M_alt 'P n m a'
_symmetry_space_group_name_Hall '-P 2ac 2n'
_symmetry_space_group_name_H-M 'P n m a'
_atom_sites_solution_hydrogens mixed
_audit_creation_method SHELXL-2012
_cell_angle_alpha 90
_cell_angle_beta 90
_cell_angle_gamma 90
_cell_formula_units_Z 4
_cell_length_a 12.0607(5)
_cell_length_b 9.6544(6)
_cell_length_c 18.1880(8)
_cell_measurement_reflns_used 40520
_cell_measurement_temperature 173(2)
_cell_measurement_theta_max 26.35
_cell_measurement_theta_min 3.36
_cell_volume 2117.79(18)
_computing_cell_refinement 'X-Area (Stoe & Cie, 2001)'
_computing_data_collection 'X-Area (Stoe & Cie, 2001)'
_computing_data_reduction 'X-Area (Stoe & Cie, 2001)'
_computing_molecular_graphics 'XP in SHELXTL-Plus (Sheldrick, 2008)'
_computing_publication_material SHELXL97
_computing_structure_refinement 'SHELXL-2012 (Sheldrick, 2012)'
_computing_structure_solution 'SHELXS (Sheldrick, 2008)'
_diffrn_ambient_temperature 173(2)
_diffrn_measured_fraction_theta_full 0.997
_diffrn_measured_fraction_theta_max 0.984
_diffrn_measurement_device_type 'STOE IPDS II two-circle-diffractometer'
_diffrn_measurement_method \w
_diffrn_radiation_type MoK\a
_diffrn_radiation_wavelength 0.71073
_diffrn_reflns_av_R_equivalents 0.1048
_diffrn_reflns_av_unetI/netI 0.0319
_diffrn_reflns_Laue_measured_fraction_full 0.997
_diffrn_reflns_Laue_measured_fraction_max 0.984
_diffrn_reflns_limit_h_max 14
_diffrn_reflns_limit_h_min -14
_diffrn_reflns_limit_k_max 11
_diffrn_reflns_limit_k_min -11
_diffrn_reflns_limit_l_max 22
_diffrn_reflns_limit_l_min -22
_diffrn_reflns_number 37320
_diffrn_reflns_point_group_measured_fraction_full 0.997
_diffrn_reflns_point_group_measured_fraction_max 0.984
_diffrn_reflns_theta_full 25.000
_diffrn_reflns_theta_max 25.988
_diffrn_reflns_theta_min 3.378
_diffrn_source 'Genix 3D I\mS microfocus X-ray source'
_exptl_absorpt_coefficient_mu 4.095
_exptl_absorpt_correction_T_max 0.821
_exptl_absorpt_correction_T_min 0.495
_exptl_absorpt_correction_type multi-scan
_exptl_absorpt_process_details 'X-Area (Stoe & Cie, 2001)'
_exptl_crystal_colour colourless
_exptl_crystal_density_diffrn 1.708
_exptl_crystal_description block
_exptl_crystal_F_000 1072
_exptl_crystal_size_max 0.200
_exptl_crystal_size_mid 0.100
_exptl_crystal_size_min 0.050
_refine_diff_density_max 0.624
_refine_diff_density_min -0.367
_refine_diff_density_rms 0.083
_refine_ls_extinction_method none
_refine_ls_goodness_of_fit_ref 1.180
_refine_ls_hydrogen_treatment mixed
_refine_ls_matrix_type full
_refine_ls_number_parameters 147
_refine_ls_number_reflns 2170
_refine_ls_number_restraints 0
_refine_ls_restrained_S_all 1.180
_refine_ls_R_factor_all 0.0383
_refine_ls_R_factor_gt 0.0353
_refine_ls_shift/su_max 0.001
_refine_ls_shift/su_mean 0.000
_refine_ls_structure_factor_coef Fsqd
_refine_ls_weighting_details
; 
 w=1/[\s^2^(Fo^2^)+(0.0352P)^2^+2.0261P] 
 where P=(Fo^2^+2Fc^2^)/3 
;
_refine_ls_weighting_scheme calc
_refine_ls_wR_factor_gt 0.0780
_refine_ls_wR_factor_ref 0.0794
_reflns_Friedel_coverage 0.000
_reflns_number_gt 2070
_reflns_number_total 2170
_reflns_threshold_expression 'I > 2\s(I)'
_cod_data_source_file c4dt00442f2.cif
_cod_data_source_block wa1655
_cod_database_code 7030922
_shelx_space_group_comment
; 
The symmetry employed for this shelxl refinement is uniquely defined 
by the following loop, which should always be used as a source of 
symmetry information in preference to the above space-group names. 
They are only intended as comments. 
;
_shelx_estimated_absorpt_t_min 0.495
_shelx_estimated_absorpt_t_max 0.821
_shelxl_version_number 2012-9

loop_
_space_group_symop_operation_xyz
'x, y, z'
'-x+1/2, -y, z+1/2'
'-x, y+1/2, -z'
'x+1/2, -y+1/2, -z+1/2'
'-x, -y, -z'
'x-1/2, y, -z-1/2'
'x, -y-1/2, z'
'-x-1/2, y-1/2, z-1/2'

loop_
_atom_site_label
_atom_site_type_symbol
_atom_site_fract_x
_atom_site_fract_y
_atom_site_fract_z
_atom_site_U_iso_or_equiv
_atom_site_adp_type
_atom_site_occupancy
_atom_site_site_symmetry_order
_atom_site_calc_flag
_atom_site_refinement_flags_posn
_atom_site_refinement_flags_adp
_atom_site_refinement_flags_occupancy
Br1 Br 0.99831(3) 0.7500 0.46015(2) 0.02714(13) Uani 1 2 d S T P
Br2 Br 1.22518(3) 0.7500 0.35129(2) 0.02520(13) Uani 1 2 d S T P
B1 B 0.5731(3) 0.7500 0.6582(2) 0.0195(8) Uani 1 2 d S T P
B2 B 0.3964(4) 0.7500 0.7472(3) 0.0244(9) Uani 1 2 d S T P
H2 H 0.319(4) 0.7500 0.788(3) 0.029 Uiso 1 2 d S U P
N1 N 0.4579(3) 0.7500 0.61923(18) 0.0216(6) Uani 1 2 d S T P
N2 N 0.3675(3) 0.7500 0.66461(19) 0.0239(7) Uani 1 2 d S T P
C3 C 0.2770(3) 0.7500 0.6227(3) 0.0303(9) Uani 1 2 d S T P
H3 H 0.2028 0.7500 0.6402 0.036 Uiso 1 2 calc R U P
C4 C 0.3082(4) 0.7500 0.5497(3) 0.0338(10) Uani 1 2 d S T P
H4 H 0.2609 0.7500 0.5080 0.041 Uiso 1 2 calc R U P
C5 C 0.4229(3) 0.7500 0.5501(2) 0.0272(9) Uani 1 2 d S T P
H5 H 0.4690 0.7500 0.5078 0.033 Uiso 1 2 calc R U P
N11 N 0.56735(18) 0.6239(2) 0.71297(12) 0.0202(5) Uani 1 1 d . . .
N12 N 0.47516(18) 0.6247(2) 0.75736(13) 0.0235(5) Uani 1 1 d . . .
C13 C 0.4860(2) 0.5234(3) 0.80701(16) 0.0271(6) Uani 1 1 d . . .
H13 H 0.4337 0.5009 0.8442 0.033 Uiso 1 1 calc R U .
C14 C 0.5856(3) 0.4570(3) 0.79519(17) 0.0298(6) Uani 1 1 d . . .
H14 H 0.6149 0.3811 0.8222 0.036 Uiso 1 1 calc R U .
C15 C 0.6343(2) 0.5232(3) 0.73623(16) 0.0249(6) Uani 1 1 d . . .
H15 H 0.7043 0.5006 0.7155 0.030 Uiso 1 1 calc R U .
C21 C 0.6735(3) 0.7500 0.6022(2) 0.0199(7) Uani 1 2 d S T P
C22 C 0.7204(2) 0.6263(3) 0.57684(15) 0.0226(6) Uani 1 1 d . . .
H22 H 0.6867 0.5407 0.5898 0.027 Uiso 1 1 calc R U .
C23 C 0.8150(2) 0.6253(3) 0.53317(15) 0.0235(6) Uani 1 1 d . . .
H23 H 0.8461 0.5403 0.5168 0.028 Uiso 1 1 calc R U .
C24 C 0.8629(3) 0.7500 0.5140(2) 0.0217(8) Uani 1 2 d S T P
C1L C 0.4390(4) 0.2500 0.6660(3) 0.0343(10) Uani 1 2 d S T P
H1L1 H 0.5209 0.2500 0.6696 0.041 Uiso 1 2 calc R U P
H1L2 H 0.4082 0.2500 0.7164 0.041 Uiso 1 2 calc R U P
Cl1 Cl 0.39452(9) 0.39951(9) 0.61892(6) 0.0550(3) Uani 1 1 d . . .

loop_
_atom_site_aniso_label
_atom_site_aniso_U_11
_atom_site_aniso_U_22
_atom_site_aniso_U_33
_atom_site_aniso_U_23
_atom_site_aniso_U_13
_atom_site_aniso_U_12
Br1 0.0200(2) 0.0348(2) 0.0266(2) 0.000 0.00637(15) 0.000
Br2 0.0246(2) 0.0209(2) 0.0300(2) 0.000 0.00595(15) 0.000
B1 0.022(2) 0.0166(19) 0.020(2) 0.000 0.0005(16) 0.000
B2 0.022(2) 0.024(2) 0.028(2) 0.000 0.0040(18) 0.000
N1 0.0188(15) 0.0221(16) 0.0239(16) 0.000 0.0006(13) 0.000
N2 0.0188(15) 0.0248(16) 0.0282(18) 0.000 0.0029(13) 0.000
C3 0.0209(19) 0.029(2) 0.041(2) 0.000 -0.0025(18) 0.000
C4 0.031(2) 0.035(2) 0.035(2) 0.000 -0.0126(19) 0.000
C5 0.029(2) 0.026(2) 0.027(2) 0.000 -0.0008(16) 0.000
N11 0.0202(11) 0.0191(11) 0.0214(11) 0.0003(9) 0.0049(9) -0.0002(9)
N12 0.0212(11) 0.0240(12) 0.0253(12) 0.0016(10) 0.0067(9) -0.0021(9)
C13 0.0316(15) 0.0245(13) 0.0253(14) 0.0038(11) 0.0057(11) -0.0040(11)
C14 0.0363(16) 0.0217(14) 0.0314(15) 0.0056(12) 0.0029(12) 0.0025(12)
C15 0.0245(13) 0.0207(13) 0.0295(14) -0.0015(11) 0.0016(11) 0.0021(10)
C21 0.0183(17) 0.0216(18) 0.0199(18) 0.000 -0.0022(14) 0.000
C22 0.0236(13) 0.0203(13) 0.0237(13) -0.0014(11) 0.0016(11) -0.0032(10)
C23 0.0245(13) 0.0227(14) 0.0234(13) -0.0033(10) 0.0009(11) 0.0015(11)
C24 0.0157(16) 0.031(2) 0.0184(18) 0.000 0.0038(14) 0.000
C1L 0.040(2) 0.030(2) 0.033(2) 0.000 -0.0082(19) 0.000
Cl1 0.0809(7) 0.0271(4) 0.0570(6) 0.0008(4) -0.0225(5) 0.0062(4)

loop_
_atom_type_symbol
_atom_type_description
_atom_type_scat_dispersion_real
_atom_type_scat_dispersion_imag
_atom_type_scat_source
C C 0.0033 0.0016 'International Tables Vol C Tables 4.2.6.8 and 6.1.1.4'
H H 0.0000 0.0000 'International Tables Vol C Tables 4.2.6.8 and 6.1.1.4'
B B 0.0013 0.0007 'International Tables Vol C Tables 4.2.6.8 and 6.1.1.4'
Br Br -0.2901 2.4595 'International Tables Vol C Tables 4.2.6.8 and 6.1.1.4'
Cl Cl 0.1484 0.1585 'International Tables Vol C Tables 4.2.6.8 and 6.1.1.4'
N N 0.0061 0.0033 'International Tables Vol C Tables 4.2.6.8 and 6.1.1.4'

loop_
_geom_angle_atom_site_label_1
_geom_angle_atom_site_label_2
_geom_angle_atom_site_label_3
_geom_angle
_geom_angle_site_symmetry_1
_geom_angle_site_symmetry_3
N1 B1 N11 104.4(2) . 7_575
N1 B1 N11 104.4(2) . .
N11 B1 N11 101.3(3) 7_575 .
N1 B1 C21 112.9(3) . .
N11 B1 C21 116.2(2) 7_575 .
N11 B1 C21 116.2(2) . .
N2 B2 N12 104.8(2) . 7_575
N2 B2 N12 104.8(2) . .
N12 B2 N12 102.7(3) 7_575 .
N2 B2 H2 115(2) . .
N12 B2 H2 114.0(12) 7_575 .
N12 B2 H2 114.0(12) . .
C5 N1 N2 108.6(3) . .
C5 N1 B1 135.6(3) . .
N2 N1 B1 115.8(3) . .
C3 N2 N1 107.9(3) . .
C3 N2 B2 138.1(4) . .
N1 N2 B2 114.1(3) . .
N2 C3 C4 109.2(4) . .
N2 C3 H3 125.4 . .
C4 C3 H3 125.4 . .
C3 C4 C5 105.5(4) . .
C3 C4 H4 127.2 . .
C5 C4 H4 127.2 . .
N1 C5 C4 108.9(4) . .
N1 C5 H5 125.6 . .
C4 C5 H5 125.6 . .
C15 N11 N12 107.9(2) . .
C15 N11 B1 137.6(2) . .
N12 N11 B1 113.8(2) . .
C13 N12 N11 108.3(2) . .
C13 N12 B2 135.4(3) . .
N11 N12 B2 115.5(2) . .
N12 C13 C14 108.6(3) . .
N12 C13 H13 125.7 . .
C14 C13 H13 125.7 . .
C13 C14 C15 106.1(3) . .
C13 C14 H14 127.0 . .
C15 C14 H14 127.0 . .
N11 C15 C14 109.1(2) . .
N11 C15 H15 125.5 . .
C14 C15 H15 125.5 . .
C22 C21 C22 117.1(3) 7_575 .
C22 C21 B1 121.45(17) 7_575 .
C22 C21 B1 121.45(17) . .
C23 C22 C21 121.8(3) . .
C23 C22 H22 119.1 . .
C21 C22 H22 119.1 . .
C24 C23 C22 118.8(3) . .
C24 C23 H23 120.6 . .
C22 C23 H23 120.6 . .
C23 C24 C23 121.5(3) . 7_575
C23 C24 Br1 119.25(17) . .
C23 C24 Br1 119.25(17) 7_575 .
Cl1 C1L Cl1 110.1(2) 7_565 .
Cl1 C1L H1L1 109.6 7_565 .
Cl1 C1L H1L1 109.6 . .
Cl1 C1L H1L2 109.6 7_565 .
Cl1 C1L H1L2 109.6 . .
H1L1 C1L H1L2 108.2 . .

loop_
_geom_bond_atom_site_label_1
_geom_bond_atom_site_label_2
_geom_bond_distance
_geom_bond_site_symmetry_2
Br1 C24 1.905(4) .
B1 N1 1.561(5) .
B1 N11 1.574(3) 7_575
B1 N11 1.574(3) .
B1 C21 1.582(5) .
B2 N2 1.541(6) .
B2 N12 1.549(3) 7_575
B2 N12 1.549(3) .
B2 H2 1.19(5) .
N1 C5 1.325(5) .
N1 N2 1.368(5) .
N2 C3 1.331(5) .
C3 C4 1.379(7) .
C3 H3 0.9500 .
C4 C5 1.383(6) .
C4 H4 0.9500 .
C5 H5 0.9500 .
N11 C15 1.333(3) .
N11 N12 1.374(3) .
N12 C13 1.337(4) .
C13 C14 1.379(4) .
C13 H13 0.9500 .
C14 C15 1.379(4) .
C14 H14 0.9500 .
C15 H15 0.9500 .
C21 C22 1.401(3) 7_575
C21 C22 1.401(3) .
C22 C23 1.390(4) .
C22 H22 0.9500 .
C23 C24 1.380(3) .
C23 H23 0.9500 .
C24 C23 1.380(3) 7_575
C1L Cl1 1.761(3) 7_565
C1L Cl1 1.761(3) .
C1L H1L1 0.9900 .
C1L H1L2 0.9900 .

loop_
_geom_hbond_atom_site_label_D
_geom_hbond_atom_site_label_H
_geom_hbond_atom_site_label_A
_geom_hbond_distance_DH
_geom_hbond_distance_HA
_geom_hbond_distance_DA
_geom_hbond_angle_DHA
_geom_hbond_site_symmetry_A
C4 H4 Br2 0.95 2.88 3.745(5) 151.7 1_455
C13 H13 Br2 0.95 3.09 3.755(3) 128.3 2_665
C14 H14 Br1 0.95 3.12 3.744(3) 124.4 2_665
C15 H15 Br2 0.95 2.84 3.516(3) 129.2 5_766
C1L H1L1 Br2 0.99 3.09 4.063(5) 169.1 5_766
C1L H1L2 Br2 0.99 2.93 3.909(5) 168.8 2_665

loop_
_geom_torsion_atom_site_label_1
_geom_torsion_atom_site_label_2
_geom_torsion_atom_site_label_3
_geom_torsion_atom_site_label_4
_geom_torsion
_geom_torsion_site_symmetry_1
_geom_torsion_site_symmetry_4
N11 B1 N1 C5 127.03(18) 7_575 .
N11 B1 N1 C5 -127.03(18) . .
C21 B1 N1 C5 0.000(2) . .
N11 B1 N1 N2 -52.97(18) 7_575 .
N11 B1 N1 N2 52.97(18) . .
C21 B1 N1 N2 180.000(1) . .
C5 N1 N2 C3 0.000(1) . .
B1 N1 N2 C3 180.000(1) . .
C5 N1 N2 B2 180.000(1) . .
B1 N1 N2 B2 0.000(1) . .
N12 B2 N2 C3 -126.15(19) 7_575 .
N12 B2 N2 C3 126.15(19) . .
N12 B2 N2 N1 53.85(19) 7_575 .
N12 B2 N2 N1 -53.85(19) . .
N1 N2 C3 C4 0.000(1) . .
B2 N2 C3 C4 180.000(1) . .
N2 C3 C4 C5 0.000(1) . .
N2 N1 C5 C4 0.000(1) . .
B1 N1 C5 C4 180.000(1) . .
C3 C4 C5 N1 0.000(1) . .
N1 B1 N11 C15 140.0(3) . .
N11 B1 N11 C15 -111.8(3) 7_575 .
C21 B1 N11 C15 15.1(5) . .
N1 B1 N11 N12 -51.4(3) . .
N11 B1 N11 N12 56.8(3) 7_575 .
C21 B1 N11 N12 -176.3(2) . .
C15 N11 N12 C13 -0.6(3) . .
B1 N11 N12 C13 -172.6(2) . .
C15 N11 N12 B2 170.3(2) . .
B1 N11 N12 B2 -1.6(3) . .
N2 B2 N12 C13 -137.1(3) . .
N12 B2 N12 C13 113.6(3) 7_575 .
N2 B2 N12 N11 55.1(3) . .
N12 B2 N12 N11 -54.2(4) 7_575 .
N11 N12 C13 C14 0.3(3) . .
B2 N12 C13 C14 -168.0(3) . .
N12 C13 C14 C15 0.1(3) . .
N12 N11 C15 C14 0.7(3) . .
B1 N11 C15 C14 169.7(3) . .
C13 C14 C15 N11 -0.5(3) . .
N1 B1 C21 C22 90.5(3) . 7_575
N11 B1 C21 C22 -29.9(5) 7_575 7_575
N11 B1 C21 C22 -149.0(3) . 7_575
N1 B1 C21 C22 -90.5(3) . .
N11 B1 C21 C22 149.0(3) 7_575 .
N11 B1 C21 C22 29.9(5) . .
C22 C21 C22 C23 5.1(5) 7_575 .
B1 C21 C22 C23 -173.8(3) . .
C21 C22 C23 C24 -0.6(4) . .
C22 C23 C24 C23 -4.3(6) . 7_575
C22 C23 C24 Br1 175.6(2) . .
